data_4325333
loop_
_publ_author_name
'Michael S. Hill'
'Gabriele Kociok-K\"ohn'
'Dugald J. MacDougall'

_publ_section_title
;
 N-Heterocyclic Carbenes and Charge Separation in Heterometallic s-Block
 Silylamides
;
_journal_name_full 'Inorganic Chemistry'
_journal_page_first 5234
_journal_page_last 5241
_journal_paper_doi 10.1021/ic2005634
_journal_volume 50
_journal_year 2011
_chemical_formula_moiety 'C54 H72 K N4, C18 H54 Ca N3 Si6'
_chemical_formula_sum 'C72 H126 Ca K N7 Si6'
_chemical_formula_weight 1337.52
_chemical_name_systematic
;
 ?
;
_space_group_IT_number 15
_symmetry_cell_setting monoclinic
_symmetry_space_group_name_Hall '-C 2yc'
_symmetry_space_group_name_H-M 'C 1 2/c 1'
_atom_sites_solution_hydrogens geom
_atom_sites_solution_primary direct
_atom_sites_solution_secondary difmap
_audit_creation_method SHELXL-97
_cell_angle_alpha 90.00
_cell_angle_beta 119.3030(10)
_cell_angle_gamma 90.00
_cell_formula_units_Z 4
_cell_length_a 30.4315(5)
_cell_length_b 18.4286(3)
_cell_length_c 17.3923(2)
_cell_measurement_reflns_used 50997
_cell_measurement_temperature 150(2)
_cell_measurement_theta_max 27.485
_cell_measurement_theta_min 2.910
_cell_volume 8505.7(2)
_computing_cell_refinement 'HKL Scalepack (Otwinski & Minor, 1997)'
_computing_data_collection 'Collect (Nonius BV, 1997-2000)'
_computing_data_reduction
;
 DENZO-SCALEPACK Z. Otwinowski and W. Minor, " 
 Processing of X-ray Diffraction Data Collected in Oscillation Mode ", 
 Methods in Enzymology, Volume 276: Macromolecular Crystallography, 
 part A, p.307-326, 1997,C.W. Carter, Jr. & R. M. Sweet, Eds., Academic Press.
;
_computing_molecular_graphics 'ORTEP3 for Windows - Farrugia, L. J. J. Appl. Crystallogr. 1997, 30, 565'
_computing_publication_material
;
 'WinGX publication routines, Farrugia, 
 L. J., J. Appl. Crystallogr., 1999, 32, 837-838
;
_computing_structure_refinement
;
 SHELXL97 -Program for Crystal Structure Analysis (Release 97-2). 
 Sheldrick, G.M., Instit\"ut f\"ur Anorganische Chemie der Universit\"at, 
 Tammanstrasse 4, D-3400 G\"ottingen, Germany, 1998 
;
_computing_structure_solution
; 
 SIR97- Altomare A., Burla M.C., Camalli M., Cascarano G.L., Giacovazzo C. , 
 Guagliardi A., Moliterni A.G.G., Polidori G.,Spagna R. 
 (1999) J. Appl. Cryst. 32, 115-119
;
_diffrn_ambient_temperature 150(2)
_diffrn_measured_fraction_theta_full 0.991
_diffrn_measured_fraction_theta_max 0.991
_diffrn_measurement_device_type 'Nonius Kappa CCD'
_diffrn_measurement_method '320 2.0 degree images with \w scans'
_diffrn_radiation_monochromator graphite
_diffrn_radiation_source 'fine-focus sealed tube'
_diffrn_radiation_type MoK\a
_diffrn_radiation_wavelength 0.71073
_diffrn_reflns_av_R_equivalents 0.0384
_diffrn_reflns_av_sigmaI/netI 0.0215
_diffrn_reflns_limit_h_max 39
_diffrn_reflns_limit_h_min -39
_diffrn_reflns_limit_k_max 23
_diffrn_reflns_limit_k_min -23
_diffrn_reflns_limit_l_max 22
_diffrn_reflns_limit_l_min -22
_diffrn_reflns_number 69096
_diffrn_reflns_theta_full 27.47
_diffrn_reflns_theta_max 27.47
_diffrn_reflns_theta_min 4.82
_diffrn_standards_decay_% 0
_diffrn_standards_number 0
_exptl_absorpt_coefficient_mu 0.247
_exptl_absorpt_correction_type none
_exptl_crystal_colour colourless
_exptl_crystal_density_diffrn 1.044
_exptl_crystal_description block
_exptl_crystal_F_000 2920
_exptl_crystal_size_max 0.60
_exptl_crystal_size_mid 0.60
_exptl_crystal_size_min 0.60
_refine_diff_density_max 1.629
_refine_diff_density_min -1.021
_refine_diff_density_rms 0.049
_refine_ls_extinction_method none
_refine_ls_goodness_of_fit_ref 1.038
_refine_ls_hydrogen_treatment constr
_refine_ls_matrix_type full
_refine_ls_number_parameters 412
_refine_ls_number_reflns 9660
_refine_ls_number_restraints 0
_refine_ls_restrained_S_all 1.038
_refine_ls_R_factor_all 0.0662
_refine_ls_R_factor_gt 0.0494
_refine_ls_shift/su_max 0.000
_refine_ls_shift/su_mean 0.000
_refine_ls_structure_factor_coef Fsqd
_refine_ls_weighting_details 'calc w=1/[\s^2^(Fo^2^)+(0.0588P)^2^+13.0665P] where P=(Fo^2^+2Fc^2^)/3'
_refine_ls_weighting_scheme calc
_refine_ls_wR_factor_gt 0.1233
_refine_ls_wR_factor_ref 0.1384
_reflns_number_gt 7730
_reflns_number_total 9660
_reflns_threshold_expression >2sigma(I)
_cod_data_source_file ic2005634_si_001_06.cif
_cod_data_source_block compound6
_cod_original_sg_symbol_H-M 'C 2/c'
_cod_database_code 4325333

loop_
_symmetry_equiv_pos_as_xyz
'x, y, z'
'-x, y, -z+1/2'
'x+1/2, y+1/2, z'
'-x+1/2, y+1/2, -z+1/2'
'-x, -y, -z'
'x, -y, z-1/2'
'-x+1/2, -y+1/2, -z'
'x+1/2, -y+1/2, z-1/2'

loop_
_atom_site_label
_atom_site_type_symbol
_atom_site_fract_x
_atom_site_fract_y
_atom_site_fract_z
_atom_site_U_iso_or_equiv
_atom_site_adp_type
_atom_site_occupancy
_atom_site_symmetry_multiplicity
_atom_site_calc_flag
_atom_site_refinement_flags
Ca Ca 0.0000 0.22498(3) 0.2500 0.03294(13) Uani 1 2 d S
K K 0.2500 0.2500 0.0000 0.0569(2) Uani 1 2 d S
Si1 Si 0.09070(2) 0.26664(4) 0.45453(4) 0.05063(18) Uani 1 1 d .
Si2 Si -0.00217(2) 0.35766(3) 0.39033(4) 0.03946(15) Uani 1 1 d .
Si3 Si 0.01240(2) 0.05682(3) 0.17652(3) 0.03254(13) Uani 1 1 d .
N1 N 0.15364(5) 0.36141(8) -0.02071(9) 0.0267(3) Uani 1 1 d .
N2 N 0.19950(5) 0.41233(8) 0.10256(9) 0.0253(3) Uani 1 1 d .
N3 N 0.03211(6) 0.29136(8) 0.37869(10) 0.0322(3) Uani 1 1 d .
N4 N 0.0000 0.09865(11) 0.2500 0.0281(4) Uani 1 2 d S
C1 C 0.20154(7) 0.36001(9) 0.04912(11) 0.0271(3) Uani 1 1 d .
C2 C 0.15230(7) 0.44465(10) 0.06711(12) 0.0312(4) Uani 1 1 d .
H2 H 0.1425 0.4822 0.0930 0.037 Uiso 1 1 calc R
C3 C 0.12332(7) 0.41230(10) -0.01106(12) 0.0322(4) Uani 1 1 d .
H3 H 0.0890 0.4224 -0.0515 0.039 Uiso 1 1 calc R
C4 C 0.14045(7) 0.31298(10) -0.09427(11) 0.0308(4) Uani 1 1 d .
C5 C 0.12107(9) 0.24456(11) -0.09284(13) 0.0398(5) Uani 1 1 d .
C6 C 0.11682(11) 0.19451(12) -0.15638(15) 0.0553(6) Uani 1 1 d .
H6 H 0.1044 0.1472 -0.1565 0.066 Uiso 1 1 calc R
C7 C 0.13028(12) 0.21245(14) -0.21901(16) 0.0624(7) Uani 1 1 d .
H7 H 0.1280 0.1772 -0.2606 0.075 Uiso 1 1 calc R
C8 C 0.14704(10) 0.28175(13) -0.22140(14) 0.0493(6) Uani 1 1 d .
H8 H 0.1550 0.2940 -0.2662 0.059 Uiso 1 1 calc R
C9 C 0.15244(8) 0.33381(10) -0.15930(12) 0.0351(4) Uani 1 1 d .
C10 C 0.10489(9) 0.22300(12) -0.02585(15) 0.0463(5) Uani 1 1 d .
H10 H 0.1073 0.2668 0.0100 0.056 Uiso 1 1 calc R
C11 C 0.13934(11) 0.16446(17) 0.03626(18) 0.0640(7) Uani 1 1 d .
H11A H 0.1363 0.1203 0.0026 0.096 Uiso 1 1 calc R
H11B H 0.1296 0.1539 0.0811 0.096 Uiso 1 1 calc R
H11C H 0.1743 0.1816 0.0651 0.096 Uiso 1 1 calc R
C12 C 0.05014(11) 0.19696(17) -0.0725(2) 0.0659(7) Uani 1 1 d .
H12A H 0.0472 0.1528 -0.1060 0.099 Uiso 1 1 calc R
H12B H 0.0284 0.2348 -0.1127 0.099 Uiso 1 1 calc R
H12C H 0.0397 0.1866 -0.0285 0.099 Uiso 1 1 calc R
C13 C 0.16972(9) 0.41032(11) -0.16406(13) 0.0406(5) Uani 1 1 d .
H13 H 0.1825 0.4335 -0.1049 0.049 Uiso 1 1 calc R
C14 C 0.21179(13) 0.41153(16) -0.1873(2) 0.0731(8) Uani 1 1 d .
H14A H 0.2405 0.3832 -0.1437 0.110 Uiso 1 1 calc R
H14B H 0.2224 0.4617 -0.1872 0.110 Uiso 1 1 calc R
H14C H 0.1996 0.3904 -0.2459 0.110 Uiso 1 1 calc R
C15 C 0.12508(14) 0.45419(17) -0.2309(3) 0.0923(12) Uani 1 1 d .
H15A H 0.1094 0.4291 -0.2879 0.138 Uiso 1 1 calc R
H15B H 0.1366 0.5023 -0.2375 0.138 Uiso 1 1 calc R
H15C H 0.1004 0.4595 -0.2105 0.138 Uiso 1 1 calc R
C16 C 0.24282(6) 0.43342(9) 0.18478(11) 0.0271(3) Uani 1 1 d .
C17 C 0.27439(7) 0.48756(10) 0.18294(12) 0.0314(4) Uani 1 1 d .
C18 C 0.31702(8) 0.50529(12) 0.26277(13) 0.0407(5) Uani 1 1 d .
H18 H 0.3394 0.5417 0.2638 0.049 Uiso 1 1 calc R
C19 C 0.32706(8) 0.47068(13) 0.34018(13) 0.0435(5) Uani 1 1 d .
H19 H 0.3564 0.4832 0.3937 0.052 Uiso 1 1 calc R
C20 C 0.29483(8) 0.41807(12) 0.34019(12) 0.0378(4) Uani 1 1 d .
H20 H 0.3021 0.3951 0.3940 0.045 Uiso 1 1 calc R
C21 C 0.25178(7) 0.39811(10) 0.26243(11) 0.0309(4) Uani 1 1 d .
C22 C 0.26448(8) 0.52440(11) 0.09766(13) 0.0369(4) Uani 1 1 d .
H22 H 0.2280 0.5173 0.0539 0.044 Uiso 1 1 calc R
C23 C 0.29509(12) 0.48836(17) 0.06023(18) 0.0631(7) Uani 1 1 d .
H23A H 0.3311 0.4965 0.1003 0.095 Uiso 1 1 calc R
H23B H 0.2857 0.5093 0.0024 0.095 Uiso 1 1 calc R
H23C H 0.2882 0.4361 0.0539 0.095 Uiso 1 1 calc R
C24 C 0.27421(10) 0.60592(13) 0.10921(17) 0.0535(6) Uani 1 1 d .
H24A H 0.2564 0.6268 0.1381 0.080 Uiso 1 1 calc R
H24B H 0.2621 0.6286 0.0513 0.080 Uiso 1 1 calc R
H24C H 0.3105 0.6148 0.1457 0.080 Uiso 1 1 calc R
C25 C 0.21744(8) 0.33819(12) 0.26203(13) 0.0410(5) Uani 1 1 d .
H25 H 0.1833 0.3465 0.2102 0.049 Uiso 1 1 calc R
C26 C 0.23615(12) 0.26479(13) 0.24929(19) 0.0614(7) Uani 1 1 d .
H26A H 0.2406 0.2667 0.1972 0.092 Uiso 1 1 calc R
H26B H 0.2114 0.2272 0.2411 0.092 Uiso 1 1 calc R
H26C H 0.2684 0.2533 0.3014 0.092 Uiso 1 1 calc R
C27 C 0.21179(10) 0.33735(17) 0.34459(17) 0.0610(7) Uani 1 1 d .
H27A H 0.2441 0.3246 0.3959 0.092 Uiso 1 1 calc R
H27B H 0.1863 0.3014 0.3375 0.092 Uiso 1 1 calc R
H27C H 0.2013 0.3855 0.3534 0.092 Uiso 1 1 calc R
C28 C 0.11786(9) 0.20428(15) 0.40237(19) 0.0573(6) Uani 1 1 d .
H28A H 0.0979 0.1596 0.3830 0.086 Uiso 1 1 calc R
H28B H 0.1528 0.1924 0.4456 0.086 Uiso 1 1 calc R
H28C H 0.1170 0.2285 0.3515 0.086 Uiso 1 1 calc R
C29 C 0.13620(12) 0.3440(2) 0.5031(3) 0.1132(17) Uani 1 1 d .
H29A H 0.1357 0.3731 0.4555 0.170 Uiso 1 1 calc R
H29B H 0.1702 0.3248 0.5405 0.170 Uiso 1 1 calc R
H29C H 0.1265 0.3743 0.5386 0.170 Uiso 1 1 calc R
C30 C 0.09263(14) 0.21539(19) 0.55033(17) 0.0805(10) Uani 1 1 d .
H30A H 0.0794 0.2463 0.5802 0.121 Uiso 1 1 calc R
H30B H 0.1275 0.2019 0.5920 0.121 Uiso 1 1 calc R
H30C H 0.0720 0.1715 0.5285 0.121 Uiso 1 1 calc R
C31 C 0.01720(13) 0.45099(14) 0.3762(3) 0.0836(10) Uani 1 1 d .
H31A H 0.0509 0.4617 0.4251 0.125 Uiso 1 1 calc R
H31B H -0.0069 0.4866 0.3756 0.125 Uiso 1 1 calc R
H31C H 0.0177 0.4535 0.3204 0.125 Uiso 1 1 calc R
C32 C -0.00019(17) 0.3599(2) 0.4994(3) 0.0995(13) Uani 1 1 d .
H32A H -0.0091 0.3120 0.5121 0.149 Uiso 1 1 calc R
H32B H -0.0243 0.3961 0.4977 0.149 Uiso 1 1 calc R
H32C H 0.0338 0.3729 0.5456 0.149 Uiso 1 1 calc R
C33 C -0.07005(10) 0.34629(16) 0.3048(3) 0.0814(11) Uani 1 1 d .
H33A H -0.0734 0.3491 0.2459 0.122 Uiso 1 1 calc R
H33B H -0.0901 0.3849 0.3114 0.122 Uiso 1 1 calc R
H33C H -0.0822 0.2990 0.3123 0.122 Uiso 1 1 calc R
C34 C 0.04734(10) 0.12069(13) 0.14131(17) 0.0506(6) Uani 1 1 d .
H34A H 0.0265 0.1636 0.1137 0.076 Uiso 1 1 calc R
H34B H 0.0548 0.0963 0.0989 0.076 Uiso 1 1 calc R
H34C H 0.0789 0.1355 0.1930 0.076 Uiso 1 1 calc R
C35 C 0.05250(10) -0.02691(13) 0.21839(18) 0.0521(6) Uani 1 1 d .
H35A H 0.0843 -0.0148 0.2712 0.078 Uiso 1 1 calc R
H35B H 0.0594 -0.0458 0.1727 0.078 Uiso 1 1 calc R
H35C H 0.0346 -0.0638 0.2332 0.078 Uiso 1 1 calc R
C36 C -0.04600(10) 0.02638(14) 0.07379(15) 0.0544(6) Uani 1 1 d .
H36A H -0.0644 -0.0088 0.0896 0.082 Uiso 1 1 calc R
H36B H -0.0364 0.0037 0.0333 0.082 Uiso 1 1 calc R
H36C H -0.0676 0.0684 0.0451 0.082 Uiso 1 1 calc R

loop_
_atom_site_aniso_label
_atom_site_aniso_U_11
_atom_site_aniso_U_22
_atom_site_aniso_U_33
_atom_site_aniso_U_23
_atom_site_aniso_U_13
_atom_site_aniso_U_12
Ca 0.0432(3) 0.0223(2) 0.0244(2) 0.000 0.0096(2) 0.000
K 0.0660(5) 0.0560(4) 0.0489(4) -0.0030(3) 0.0282(4) 0.0301(4)
Si1 0.0317(3) 0.0496(4) 0.0480(4) -0.0198(3) 0.0019(3) 0.0043(3)
Si2 0.0337(3) 0.0304(3) 0.0498(3) -0.0104(2) 0.0170(3) -0.0001(2)
Si3 0.0386(3) 0.0265(2) 0.0308(3) -0.00039(19) 0.0157(2) 0.0045(2)
N1 0.0293(7) 0.0226(7) 0.0241(7) -0.0015(5) 0.0098(6) -0.0004(6)
N2 0.0255(7) 0.0234(7) 0.0244(7) -0.0029(5) 0.0102(6) 0.0016(5)
N3 0.0288(8) 0.0300(8) 0.0312(8) -0.0068(6) 0.0095(6) 0.0002(6)
N4 0.0312(11) 0.0228(10) 0.0261(10) 0.000 0.0108(8) 0.000
C1 0.0305(9) 0.0238(8) 0.0252(8) -0.0010(6) 0.0122(7) 0.0016(7)
C2 0.0280(9) 0.0290(9) 0.0346(9) -0.0028(7) 0.0137(7) 0.0054(7)
C3 0.0264(9) 0.0299(9) 0.0332(9) -0.0004(7) 0.0091(7) 0.0041(7)
C4 0.0357(9) 0.0257(8) 0.0229(8) -0.0028(6) 0.0081(7) -0.0029(7)
C5 0.0518(12) 0.0310(10) 0.0332(10) -0.0042(8) 0.0183(9) -0.0101(9)
C6 0.0875(19) 0.0330(11) 0.0449(12) -0.0134(9) 0.0321(13) -0.0230(12)
C7 0.105(2) 0.0418(13) 0.0417(12) -0.0193(10) 0.0372(14) -0.0197(13)
C8 0.0753(16) 0.0443(12) 0.0294(10) -0.0076(9) 0.0264(11) -0.0115(11)
C9 0.0428(10) 0.0300(9) 0.0252(8) -0.0009(7) 0.0110(8) -0.0047(8)
C10 0.0608(14) 0.0358(11) 0.0451(12) -0.0027(9) 0.0282(11) -0.0140(10)
C11 0.0672(17) 0.0725(18) 0.0516(14) 0.0163(13) 0.0286(13) -0.0044(14)
C12 0.0602(16) 0.0653(17) 0.0703(17) 0.0063(14) 0.0305(14) -0.0124(13)
C13 0.0552(13) 0.0318(10) 0.0336(10) 0.0017(8) 0.0207(9) -0.0060(9)
C14 0.087(2) 0.0521(16) 0.105(2) 0.0017(16) 0.066(2) -0.0122(15)
C15 0.083(2) 0.0486(16) 0.113(3) 0.0364(18) 0.023(2) 0.0080(15)
C16 0.0262(8) 0.0279(8) 0.0238(8) -0.0052(6) 0.0097(7) 0.0039(7)
C17 0.0292(9) 0.0327(9) 0.0289(9) -0.0035(7) 0.0116(7) -0.0002(7)
C18 0.0325(10) 0.0433(11) 0.0377(10) -0.0060(9) 0.0106(8) -0.0069(8)
C19 0.0328(10) 0.0517(13) 0.0306(10) -0.0075(9) 0.0036(8) 0.0000(9)
C20 0.0377(10) 0.0440(11) 0.0256(9) -0.0003(8) 0.0107(8) 0.0083(9)
C21 0.0310(9) 0.0328(9) 0.0273(8) -0.0018(7) 0.0131(7) 0.0056(7)
C22 0.0337(10) 0.0403(11) 0.0335(9) 0.0008(8) 0.0138(8) -0.0061(8)
C23 0.0765(18) 0.0752(18) 0.0519(14) 0.0079(13) 0.0425(14) 0.0107(15)
C24 0.0568(14) 0.0431(12) 0.0523(13) 0.0049(10) 0.0204(11) -0.0082(11)
C25 0.0394(11) 0.0461(12) 0.0320(10) 0.0081(8) 0.0132(8) -0.0020(9)
C26 0.088(2) 0.0368(12) 0.0572(15) 0.0041(11) 0.0340(15) -0.0065(12)
C27 0.0570(15) 0.084(2) 0.0485(13) 0.0127(13) 0.0311(12) -0.0034(14)
C28 0.0396(12) 0.0547(14) 0.0753(17) -0.0077(13) 0.0264(12) 0.0089(10)
C29 0.0440(16) 0.078(2) 0.152(4) -0.047(2) -0.0032(19) -0.0099(15)
C30 0.096(2) 0.085(2) 0.0343(12) -0.0024(13) 0.0113(13) 0.0397(18)
C31 0.077(2) 0.0321(13) 0.127(3) -0.0062(15) 0.039(2) -0.0033(13)
C32 0.126(3) 0.109(3) 0.095(2) -0.011(2) 0.078(3) 0.032(2)
C33 0.0361(13) 0.0499(15) 0.126(3) -0.0201(16) 0.0149(15) 0.0056(11)
C34 0.0691(16) 0.0432(12) 0.0570(14) 0.0046(10) 0.0445(13) 0.0055(11)
C35 0.0531(14) 0.0370(11) 0.0678(15) 0.0052(11) 0.0309(12) 0.0136(10)
C36 0.0629(15) 0.0494(13) 0.0370(11) -0.0141(10) 0.0137(11) 0.0008(11)

loop_
_atom_type_symbol
_atom_type_description
_atom_type_scat_dispersion_real
_atom_type_scat_dispersion_imag
_atom_type_scat_source
C C 0.0033 0.0016 'International Tables Vol C Tables 4.2.6.8 and 6.1.1.4'
H H 0.0000 0.0000 'International Tables Vol C Tables 4.2.6.8 and 6.1.1.4'
N N 0.0061 0.0033 'International Tables Vol C Tables 4.2.6.8 and 6.1.1.4'
Si Si 0.0817 0.0704 'International Tables Vol C Tables 4.2.6.8 and 6.1.1.4'
Ca Ca 0.2262 0.3064 'International Tables Vol C Tables 4.2.6.8 and 6.1.1.4'
K K 0.2009 0.2494 'International Tables Vol C Tables 4.2.6.8 and 6.1.1.4'

loop_
_geom_angle_atom_site_label_1
_geom_angle_atom_site_label_2
_geom_angle_atom_site_label_3
_geom_angle
_geom_angle_site_symmetry_1
_geom_angle_site_symmetry_3
N3 Ca N3 115.94(8) . 2
N3 Ca N4 122.03(4) . .
N3 Ca N4 122.03(4) 2 .
N3 Ca Si1 27.33(4) . .
N3 Ca Si1 130.21(4) 2 .
N4 Ca Si1 103.233(15) . .
N3 Ca Si1 130.21(4) . 2
N3 Ca Si1 27.33(4) 2 2
N4 Ca Si1 103.233(15) . 2
Si1 Ca Si1 153.53(3) . 2
N3 Ca Si3 140.03(4) . .
N3 Ca Si3 100.87(4) 2 .
N4 Ca Si3 25.818(10) . .
Si1 Ca Si3 114.641(17) . .
Si1 Ca Si3 89.724(17) 2 .
N3 Ca Si3 100.87(4) . 2
N3 Ca Si3 140.03(4) 2 2
N4 Ca Si3 25.818(10) . 2
Si1 Ca Si3 89.724(17) . 2
Si1 Ca Si3 114.641(17) 2 2
Si3 Ca Si3 51.635(19) . 2
N3 Ca Si2 24.60(4) . .
N3 Ca Si2 99.41(4) 2 .
N4 Ca Si2 134.668(12) . .
Si1 Ca Si2 51.924(15) . .
Si1 Ca Si2 107.15(2) 2 .
Si3 Ca Si2 159.472(16) . .
Si3 Ca Si2 109.217(14) 2 .
N3 Ca Si2 99.41(4) . 2
N3 Ca Si2 24.60(4) 2 2
N4 Ca Si2 134.668(12) . 2
Si1 Ca Si2 107.15(2) . 2
Si1 Ca Si2 51.924(15) 2 2
Si3 Ca Si2 109.217(14) . 2
Si3 Ca Si2 159.473(16) 2 2
Si2 Ca Si2 90.66(2) . 2
C1 K C1 180.00(6) 7 .
C1 K C4 47.45(5) 7 7
C1 K C4 132.55(5) . 7
C1 K C4 132.55(5) 7 .
C1 K C4 47.45(5) . .
C4 K C4 180.00(7) 7 .
C1 K C9 62.35(5) 7 7
C1 K C9 117.65(5) . 7
C4 K C9 25.06(5) 7 7
C4 K C9 154.94(5) . 7
C1 K C9 117.65(5) 7 .
C1 K C9 62.35(5) . .
C4 K C9 154.94(5) 7 .
C4 K C9 25.06(5) . .
C9 K C9 180.00(7) 7 .
C1 K C5 61.70(5) 7 7
C1 K C5 118.30(5) . 7
C4 K C5 23.99(5) 7 7
C4 K C5 156.01(5) . 7
C9 K C5 42.77(5) 7 7
C9 K C5 137.23(5) . 7
C1 K C5 118.30(5) 7 .
C1 K C5 61.70(5) . .
C4 K C5 156.01(5) 7 .
C4 K C5 23.99(5) . .
C9 K C5 137.23(5) 7 .
C9 K C5 42.77(5) . .
C5 K C5 180.00(4) 7 .
C1 K N1 22.67(4) 7 7
C1 K N1 157.33(4) . 7
C4 K N1 24.78(4) 7 7
C4 K N1 155.22(4) . 7
C9 K N1 42.47(4) 7 7
C9 K N1 137.53(4) . 7
C5 K N1 41.58(4) 7 7
C5 K N1 138.42(4) . 7
C1 K N1 157.33(4) 7 .
C1 K N1 22.67(4) . .
C4 K N1 155.22(4) 7 .
C4 K N1 24.78(4) . .
C9 K N1 137.53(4) 7 .
C9 K N1 42.47(4) . .
C5 K N1 138.42(4) 7 .
C5 K N1 41.58(4) . .
N1 K N1 180.00(5) 7 .
N3 Si1 C29 114.42(14) . .
N3 Si1 C28 109.50(10) . .
C29 Si1 C28 106.18(17) . .
N3 Si1 C30 112.97(13) . .
C29 Si1 C30 106.6(2) . .
C28 Si1 C30 106.71(13) . .
N3 Si1 Ca 39.06(5) . .
C29 Si1 Ca 133.99(16) . .
C28 Si1 Ca 71.18(8) . .
C30 Si1 Ca 118.34(11) . .
N3 Si2 C32 115.13(14) . .
N3 Si2 C31 113.43(13) . .
C32 Si2 C31 104.9(2) . .
N3 Si2 C33 109.30(11) . .
C32 Si2 C33 106.5(2) . .
C31 Si2 C33 107.06(15) . .
N3 Si2 Ca 34.81(5) . .
C32 Si2 Ca 136.54(13) . .
C31 Si2 Ca 115.98(13) . .
C33 Si2 Ca 75.90(10) . .
N4 Si3 C34 109.46(10) . .
N4 Si3 C35 115.19(10) . .
C34 Si3 C35 106.08(11) . .
N4 Si3 C36 113.41(9) . .
C34 Si3 C36 107.39(12) . .
C35 Si3 C36 104.78(12) . .
N4 Si3 Ca 36.97(6) . .
C34 Si3 Ca 74.89(7) . .
C35 Si3 Ca 139.80(9) . .
C36 Si3 Ca 113.31(8) . .
C1 N1 C3 112.95(14) . .
C1 N1 C4 119.20(15) . .
C3 N1 C4 127.84(15) . .
C1 N1 K 54.11(9) . .
C3 N1 K 167.04(11) . .
C4 N1 K 65.09(9) . .
C1 N2 C2 112.53(14) . .
C1 N2 C16 122.80(14) . .
C2 N2 C16 124.60(14) . .
Si1 N3 Si2 125.79(9) . .
Si1 N3 Ca 113.62(8) . .
Si2 N3 Ca 120.59(8) . .
Si3 N4 Si3 125.58(13) . 2
Si3 N4 Ca 117.21(6) . .
Si3 N4 Ca 117.21(6) 2 .
N2 C1 N1 102.02(14) . .
N2 C1 K 154.76(12) . .
N1 C1 K 103.22(10) . .
C3 C2 N2 106.41(15) . .
C3 C2 H2 126.8 . .
N2 C2 H2 126.8 . .
C2 C3 N1 106.10(15) . .
C2 C3 H3 127.0 . .
N1 C3 H3 127.0 . .
C5 C4 C9 122.71(17) . .
C5 C4 N1 118.55(16) . .
C9 C4 N1 118.41(16) . .
C5 C4 K 90.39(13) . .
C9 C4 K 83.86(12) . .
N1 C4 K 90.13(10) . .
C6 C5 C4 117.28(19) . .
C6 C5 C10 119.60(19) . .
C4 C5 C10 123.12(18) . .
C6 C5 K 91.91(16) . .
C4 C5 K 65.62(11) . .
C10 C5 K 111.74(14) . .
C7 C6 C5 121.3(2) . .
C7 C6 H6 119.4 . .
C5 C6 H6 119.4 . .
C6 C7 C8 120.1(2) . .
C6 C7 H7 119.9 . .
C8 C7 H7 119.9 . .
C7 C8 C9 121.2(2) . .
C7 C8 H8 119.4 . .
C9 C8 H8 119.4 . .
C8 C9 C4 117.30(18) . .
C8 C9 C13 120.60(18) . .
C4 C9 C13 122.09(17) . .
C8 C9 K 92.58(14) . .
C4 C9 K 71.08(11) . .
C13 C9 K 106.71(12) . .
C5 C10 C11 111.0(2) . .
C5 C10 C12 110.6(2) . .
C11 C10 C12 110.3(2) . .
C5 C10 H10 108.3 . .
C11 C10 H10 108.3 . .
C12 C10 H10 108.3 . .
C10 C11 H11A 109.5 . .
C10 C11 H11B 109.5 . .
H11A C11 H11B 109.5 . .
C10 C11 H11C 109.5 . .
H11A C11 H11C 109.5 . .
H11B C11 H11C 109.5 . .
C10 C12 H12A 109.5 . .
C10 C12 H12B 109.5 . .
H12A C12 H12B 109.5 . .
C10 C12 H12C 109.5 . .
H12A C12 H12C 109.5 . .
H12B C12 H12C 109.5 . .
C15 C13 C14 110.1(2) . .
C15 C13 C9 109.4(2) . .
C14 C13 C9 112.7(2) . .
C15 C13 H13 108.2 . .
C14 C13 H13 108.2 . .
C9 C13 H13 108.2 . .
C13 C14 H14A 109.5 . .
C13 C14 H14B 109.5 . .
H14A C14 H14B 109.5 . .
C13 C14 H14C 109.5 . .
H14A C14 H14C 109.5 . .
H14B C14 H14C 109.5 . .
C13 C15 H15A 109.5 . .
C13 C15 H15B 109.5 . .
H15A C15 H15B 109.5 . .
C13 C15 H15C 109.5 . .
H15A C15 H15C 109.5 . .
H15B C15 H15C 109.5 . .
C17 C16 C21 122.87(16) . .
C17 C16 N2 118.30(15) . .
C21 C16 N2 118.82(16) . .
C16 C17 C18 117.30(17) . .
C16 C17 C22 122.07(16) . .
C18 C17 C22 120.59(18) . .
C19 C18 C17 121.0(2) . .
C19 C18 H18 119.5 . .
C17 C18 H18 119.5 . .
C20 C19 C18 120.42(18) . .
C20 C19 H19 119.8 . .
C18 C19 H19 119.8 . .
C19 C20 C21 121.05(18) . .
C19 C20 H20 119.5 . .
C21 C20 H20 119.5 . .
C20 C21 C16 117.35(18) . .
C20 C21 C25 120.93(17) . .
C16 C21 C25 121.66(16) . .
C17 C22 C23 110.54(18) . .
C17 C22 C24 112.22(17) . .
C23 C22 C24 111.4(2) . .
C17 C22 H22 107.5 . .
C23 C22 H22 107.5 . .
C24 C22 H22 107.5 . .
C22 C23 H23A 109.5 . .
C22 C23 H23B 109.5 . .
H23A C23 H23B 109.5 . .
C22 C23 H23C 109.5 . .
H23A C23 H23C 109.5 . .
H23B C23 H23C 109.5 . .
C22 C24 H24A 109.5 . .
C22 C24 H24B 109.5 . .
H24A C24 H24B 109.5 . .
C22 C24 H24C 109.5 . .
H24A C24 H24C 109.5 . .
H24B C24 H24C 109.5 . .
C21 C25 C26 109.92(19) . .
C21 C25 C27 113.39(19) . .
C26 C25 C27 110.4(2) . .
C21 C25 H25 107.6 . .
C26 C25 H25 107.6 . .
C27 C25 H25 107.6 . .
C25 C26 H26A 109.5 . .
C25 C26 H26B 109.5 . .
H26A C26 H26B 109.5 . .
C25 C26 H26C 109.5 . .
H26A C26 H26C 109.5 . .
H26B C26 H26C 109.5 . .
C25 C27 H27A 109.5 . .
C25 C27 H27B 109.5 . .
H27A C27 H27B 109.5 . .
C25 C27 H27C 109.5 . .
H27A C27 H27C 109.5 . .
H27B C27 H27C 109.5 . .
Si1 C28 H28A 109.5 . .
Si1 C28 H28B 109.5 . .
H28A C28 H28B 109.5 . .
Si1 C28 H28C 109.5 . .
H28A C28 H28C 109.5 . .
H28B C28 H28C 109.5 . .
Si1 C29 H29A 109.5 . .
Si1 C29 H29B 109.5 . .
H29A C29 H29B 109.5 . .
Si1 C29 H29C 109.5 . .
H29A C29 H29C 109.5 . .
H29B C29 H29C 109.5 . .
Si1 C30 H30A 109.5 . .
Si1 C30 H30B 109.5 . .
H30A C30 H30B 109.5 . .
Si1 C30 H30C 109.5 . .
H30A C30 H30C 109.5 . .
H30B C30 H30C 109.5 . .
Si2 C31 H31A 109.5 . .
Si2 C31 H31B 109.5 . .
H31A C31 H31B 109.5 . .
Si2 C31 H31C 109.5 . .
H31A C31 H31C 109.5 . .
H31B C31 H31C 109.5 . .
Si2 C32 H32A 109.5 . .
Si2 C32 H32B 109.5 . .
H32A C32 H32B 109.5 . .
Si2 C32 H32C 109.5 . .
H32A C32 H32C 109.5 . .
H32B C32 H32C 109.5 . .
Si2 C33 H33A 109.5 . .
Si2 C33 H33B 109.5 . .
H33A C33 H33B 109.5 . .
Si2 C33 H33C 109.5 . .
H33A C33 H33C 109.5 . .
H33B C33 H33C 109.5 . .
Si3 C34 H34A 109.5 . .
Si3 C34 H34B 109.5 . .
H34A C34 H34B 109.5 . .
Si3 C34 H34C 109.5 . .
H34A C34 H34C 109.5 . .
H34B C34 H34C 109.5 . .
Si3 C35 H35A 109.5 . .
Si3 C35 H35B 109.5 . .
H35A C35 H35B 109.5 . .
Si3 C35 H35C 109.5 . .
H35A C35 H35C 109.5 . .
H35B C35 H35C 109.5 . .
Si3 C36 H36A 109.5 . .
Si3 C36 H36B 109.5 . .
H36A C36 H36B 109.5 . .
Si3 C36 H36C 109.5 . .
H36A C36 H36C 109.5 . .
H36B C36 H36C 109.5 . .

loop_
_geom_bond_atom_site_label_1
_geom_bond_atom_site_label_2
_geom_bond_distance
_geom_bond_site_symmetry_2
Ca N3 2.3066(15) .
Ca N3 2.3066(15) 2
Ca N4 2.328(2) .
Ca Si1 3.3542(6) .
Ca Si1 3.3542(6) 2
Ca Si3 3.4425(7) .
Ca Si3 3.4425(7) 2
Ca Si2 3.4781(7) .
Ca Si2 3.4781(7) 2
K C1 2.8720(17) 7
K C1 2.8720(17) .
K C4 3.1302(19) 7
K C4 3.1302(19) .
K C9 3.2900(19) 7
K C9 3.2900(19) .
K C5 3.437(2) 7
K C5 3.437(2) .
K N1 3.4512(15) 7
K N1 3.4512(15) .
Si1 N3 1.6806(16) .
Si1 C29 1.875(3) .
Si1 C28 1.887(2) .
Si1 C30 1.891(3) .
Si2 N3 1.6818(16) .
Si2 C32 1.868(3) .
Si2 C31 1.873(3) .
Si2 C33 1.875(3) .
Si3 N4 1.6858(10) .
Si3 C34 1.878(2) .
Si3 C35 1.879(2) .
Si3 C36 1.886(2) .
N1 C1 1.367(2) .
N1 C3 1.382(2) .
N1 C4 1.446(2) .
N2 C1 1.361(2) .
N2 C2 1.390(2) .
N2 C16 1.445(2) .
N4 Si3 1.6858(10) 2
C2 C3 1.345(3) .
C2 H2 0.9500 .
C3 H3 0.9500 .
C4 C5 1.397(3) .
C4 C9 1.401(3) .
C5 C6 1.396(3) .
C5 C10 1.523(3) .
C6 C7 1.379(4) .
C6 H6 0.9500 .
C7 C8 1.383(3) .
C7 H7 0.9500 .
C8 C9 1.393(3) .
C8 H8 0.9500 .
C9 C13 1.521(3) .
C10 C11 1.524(4) .
C10 C12 1.530(3) .
C10 H10 1.0000 .
C11 H11A 0.9800 .
C11 H11B 0.9800 .
C11 H11C 0.9800 .
C12 H12A 0.9800 .
C12 H12B 0.9800 .
C12 H12C 0.9800 .
C13 C15 1.518(4) .
C13 C14 1.519(4) .
C13 H13 1.0000 .
C14 H14A 0.9800 .
C14 H14B 0.9800 .
C14 H14C 0.9800 .
C15 H15A 0.9800 .
C15 H15B 0.9800 .
C15 H15C 0.9800 .
C16 C17 1.396(3) .
C16 C21 1.400(2) .
C17 C18 1.398(3) .
C17 C22 1.521(3) .
C18 C19 1.382(3) .
C18 H18 0.9500 .
C19 C20 1.379(3) .
C19 H19 0.9500 .
C20 C21 1.395(3) .
C20 H20 0.9500 .
C21 C25 1.518(3) .
C22 C23 1.525(3) .
C22 C24 1.526(3) .
C22 H22 1.0000 .
C23 H23A 0.9800 .
C23 H23B 0.9800 .
C23 H23C 0.9800 .
C24 H24A 0.9800 .
C24 H24B 0.9800 .
C24 H24C 0.9800 .
C25 C26 1.525(3) .
C25 C27 1.528(3) .
C25 H25 1.0000 .
C26 H26A 0.9800 .
C26 H26B 0.9800 .
C26 H26C 0.9800 .
C27 H27A 0.9800 .
C27 H27B 0.9800 .
C27 H27C 0.9800 .
C28 H28A 0.9800 .
C28 H28B 0.9800 .
C28 H28C 0.9800 .
C29 H29A 0.9800 .
C29 H29B 0.9800 .
C29 H29C 0.9800 .
C30 H30A 0.9800 .
C30 H30B 0.9800 .
C30 H30C 0.9800 .
C31 H31A 0.9800 .
C31 H31B 0.9800 .
C31 H31C 0.9800 .
C32 H32A 0.9800 .
C32 H32B 0.9800 .
C32 H32C 0.9800 .
C33 H33A 0.9800 .
C33 H33B 0.9800 .
C33 H33C 0.9800 .
C34 H34A 0.9800 .
C34 H34B 0.9800 .
C34 H34C 0.9800 .
C35 H35A 0.9800 .
C35 H35B 0.9800 .
C35 H35C 0.9800 .
C36 H36A 0.9800 .
C36 H36B 0.9800 .
C36 H36C 0.9800 .
